data_7060468
loop_
_publ_author_name
'Kukkonen, Esa'
'Lahtinen, Elmeri'
'Myllyperki\"o, Pasi'
'Haukka, Matti'
'Konu, Jari'

_publ_section_title
;
 Nonlinear optical properties of diaromatic stilbene, butadiene and
 thiophene derivatives
;
_journal_issue 15
_journal_name_full 'New Journal of Chemistry'
_journal_page_first 6640
_journal_page_last 6650
_journal_paper_doi 10.1039/D1NJ00456E
_journal_volume 45
_journal_year 2021
_chemical_formula_moiety 'C16 H14 Cl N O4'
_chemical_formula_sum 'C16 H14 Cl N O4'
_chemical_formula_weight 319.73
_space_group_crystal_system monoclinic
_space_group_IT_number 14
_space_group_name_Hall '-P 2ybc'
_space_group_name_H-M_alt 'P 1 21/c 1'
_atom_sites_solution_hydrogens geom
_atom_sites_solution_primary dual
_audit_creation_date 2021-02-24
_audit_creation_method
;
Olex2 1.2
(compiled 2018.05.29 svn.r3508 for OlexSys, GUI svn.r5506)
;
_audit_update_record
;
2021-03-10 deposited with the CCDC.	2021-03-19 downloaded from the CCDC.
;
_cell_angle_alpha 90
_cell_angle_beta 115.383(4)
_cell_angle_gamma 90
_cell_formula_units_Z 4
_cell_length_a 7.9071(2)
_cell_length_b 28.2960(6)
_cell_length_c 7.1173(2)
_cell_measurement_reflns_used 3875
_cell_measurement_temperature 120.01(10)
_cell_measurement_theta_max 76.4630
_cell_measurement_theta_min 6.1870
_cell_volume 1438.69(8)
_computing_cell_refinement 'CrysAlisPro 1.171.39.43c (Rigaku OD, 2018)'
_computing_data_collection 'CrysAlisPro 1.171.39.43c (Rigaku OD, 2018)'
_computing_data_reduction 'CrysAlisPro 1.171.39.43c (Rigaku OD, 2018)'
_computing_molecular_graphics 'Olex2 (Dolomanov et al., 2009)'
_computing_publication_material 'Olex2 (Dolomanov et al., 2009)'
_computing_structure_refinement 'ShelXL (Sheldrick, 2015)'
_computing_structure_solution 'ShelXT (Sheldrick, 2015)'
_diffrn_ambient_environment N~2~
_diffrn_ambient_temperature 120.01(10)
_diffrn_detector 'CCD plate'
_diffrn_detector_area_resol_mean 5.1977
_diffrn_detector_type Atlas
_diffrn_measured_fraction_theta_full 0.997
_diffrn_measured_fraction_theta_max 0.976
_diffrn_measurement_details
;
List of Runs (angles in degrees, time in seconds):

  # Type    Start    End  Width  t~exp~   \w     \q     \k     \f   Frames
#--------------------------------------------------------------------------
  1  \w   -121.00 -16.00   1.00    1.00    --  -41.78 -19.00 -90.00  105
  2  \w     63.00  93.00   1.00    1.00    --   41.78-125.00 -90.00   30
  3  \w      1.00  58.00   1.00    1.00    --   41.78 -99.00 150.00   57
  4  \w     91.00 159.00   1.00    1.50    --  112.00  61.00 -90.00   68
  5  \w    106.00 146.00   1.00    1.50    --  112.00 111.00-150.00   40
  6  \w    149.00 178.00   1.00    1.50    --  112.00 111.00-150.00   29
  7  \w     64.00 108.00   1.00    1.50    --  112.00 -94.00 -30.00   44
  8  \w     48.00 132.00   1.00    1.50    --  112.00 -77.00 150.00   84
  9  \w     29.00  55.00   1.00    1.50    --  112.00 -94.00 -30.00   26
 10  \w     39.00 139.00   1.00    1.50    --  112.00 -30.00  90.00  100
 11  \w     43.00 111.00   1.00    1.50    --  112.00-111.00 150.00   68
;
_diffrn_measurement_device 'four-circle diffractometer'
_diffrn_measurement_device_type 'SuperNova, Dual, Cu at home/near, Atlas'
_diffrn_measurement_method '\w scans'
_diffrn_orient_matrix_type 'CrysAlisPro convention (1999,Acta A55,543-557)'
_diffrn_orient_matrix_UB_11 -0.0391650000
_diffrn_orient_matrix_UB_12 -0.0535032000
_diffrn_orient_matrix_UB_13 -0.0090583000
_diffrn_orient_matrix_UB_21 0.0202250000
_diffrn_orient_matrix_UB_22 0.0014968000
_diffrn_orient_matrix_UB_23 0.2250421000
_diffrn_orient_matrix_UB_31 -0.2110412000
_diffrn_orient_matrix_UB_32 0.0100594000
_diffrn_orient_matrix_UB_33 -0.0815833000
_diffrn_radiation_monochromator mirror
_diffrn_radiation_probe x-ray
_diffrn_radiation_type CuK\a
_diffrn_radiation_wavelength 1.54184
_diffrn_reflns_av_R_equivalents 0.0235
_diffrn_reflns_av_unetI/netI 0.0293
_diffrn_reflns_Laue_measured_fraction_full 0.997
_diffrn_reflns_Laue_measured_fraction_max 0.976
_diffrn_reflns_limit_h_max 5
_diffrn_reflns_limit_h_min -9
_diffrn_reflns_limit_k_max 35
_diffrn_reflns_limit_k_min -24
_diffrn_reflns_limit_l_max 8
_diffrn_reflns_limit_l_min -7
_diffrn_reflns_number 5734
_diffrn_reflns_point_group_measured_fraction_full 0.997
_diffrn_reflns_point_group_measured_fraction_max 0.976
_diffrn_reflns_theta_full 67.684
_diffrn_reflns_theta_max 76.830
_diffrn_reflns_theta_min 6.195
_diffrn_source 'micro-focus sealed X-ray tube'
_diffrn_source_type 'SuperNova (Cu) X-ray Source'
_exptl_absorpt_coefficient_mu 2.524
_exptl_absorpt_correction_T_max 0.964
_exptl_absorpt_correction_T_min 0.925
_exptl_absorpt_correction_type analytical
_exptl_absorpt_process_details
;
CrysAlisPro 1.171.39.43c (Rigaku Oxford Diffraction, 2018)
Analytical numeric absorption correction using a multifaceted crystal
			model based on expressions derived by R.C. Clark & J.S. Reid.
(Clark, R. C. & Reid, J. S. (1995). Acta Cryst. A51, 887-897)
Empirical absorption correction using spherical harmonics,
 implemented in SCALE3 ABSPACK scaling algorithm.
;
_exptl_crystal_colour yellow
_exptl_crystal_colour_primary yellow
_exptl_crystal_density_diffrn 1.476
_exptl_crystal_description block
_exptl_crystal_F_000 664
_exptl_crystal_size_max 0.312
_exptl_crystal_size_mid 0.145
_exptl_crystal_size_min 0.097
_refine_diff_density_max 0.214
_refine_diff_density_min -0.357
_refine_diff_density_rms 0.055
_refine_ls_extinction_method none
_refine_ls_goodness_of_fit_ref 1.050
_refine_ls_hydrogen_treatment constr
_refine_ls_matrix_type full
_refine_ls_number_parameters 201
_refine_ls_number_reflns 2946
_refine_ls_number_restraints 0
_refine_ls_restrained_S_all 1.050
_refine_ls_R_factor_all 0.0382
_refine_ls_R_factor_gt 0.0345
_refine_ls_shift/su_max 0.001
_refine_ls_shift/su_mean 0.000
_refine_ls_structure_factor_coef Fsqd
_refine_ls_weighting_details 'w=1/[\s^2^(Fo^2^)+(0.0495P)^2^+0.3548P] where P=(Fo^2^+2Fc^2^)/3'
_refine_ls_weighting_scheme calc
_refine_ls_wR_factor_gt 0.0898
_refine_ls_wR_factor_ref 0.0940
_reflns_Friedel_coverage 0.000
_reflns_number_gt 2655
_reflns_number_total 2946
_reflns_threshold_expression 'I > 2\s(I)'
_cod_data_source_file d1nj00456e2.cif
_cod_data_source_block compound_1a_centro
_cod_depositor_comments 'Adding full bibliography for 7060468--7060480.cif.'
_cod_database_code 7060468
_shelx_shelxl_version_number 2018/3
_chemical_oxdiff_formula 'C11 H10 N O'
_shelx_space_group_comment
;
The symmetry employed for this shelxl refinement is uniquely defined
by the following loop, which should always be used as a source of
symmetry information in preference to the above space-group names.
They are only intended as comments.
;
_reflns_odcompleteness_completeness 99.00
_reflns_odcompleteness_iscentric 1
_reflns_odcompleteness_theta 74.33
_olex2_refinement_description
;
1. Fixed Uiso
 At 1.2 times of:
  All C(H) groups
 At 1.5 times of:
  All C(H,H,H) groups
2.a Aromatic/amide H refined with riding coordinates:
 C2(H2), C3(H3), C5(H5), C6(H6), C7(H7), C8(H8), C10(H10), C11(H11)
2.b Idealised Me refined as rotating group:
 C15(H15A,H15B,H15C), C16(H16A,H16B,H16C)
;
_ins_header
;
TITL ek1832_a in P2(1)/c 
REM P2(1)/c (#14 in standard setting)
CELL 1.54184   7.907077  28.296039   7.117279  90.0000 115.3833  90.0000
ZERR    6.00   0.000232   0.000624   0.000202   0.0000   0.0036   0.0000
LATT  1
SYMM -x, y+1/2,-z+1/2 
SFAC C H N O
UNIT 66.00 60.00 6.00 6.00
TREF
HKLF 4
END
;
_olex2_submission_special_instructions 'No special instructions were received'
_oxdiff_exptl_absorpt_empirical_details
;
Empirical correction (ABSPACK) includes:
- Absorption correction using spherical harmonics
- Frame scaling
;
_oxdiff_exptl_absorpt_empirical_full_max 1.156
_oxdiff_exptl_absorpt_empirical_full_min 0.863

loop_
_space_group_symop_operation_xyz
'x, y, z'
'-x, y+1/2, -z+1/2'
'-x, -y, -z'
'x, -y-1/2, z-1/2'

loop_
_atom_site_label
_atom_site_type_symbol
_atom_site_fract_x
_atom_site_fract_y
_atom_site_fract_z
_atom_site_U_iso_or_equiv
_atom_site_adp_type
_atom_site_occupancy
_atom_site_site_symmetry_order
_atom_site_calc_flag
_atom_site_refinement_flags_posn
_atom_site_refinement_flags_adp
_atom_site_refinement_flags_occupancy
_atom_site_disorder_assembly
_atom_site_disorder_group
Cl1 Cl 0.27685(5) 0.57403(2) 0.04819(5) 0.02523(12) Uani 1 1 d . . . . .
O1 O -0.10577(17) 0.31313(4) 0.50954(19) 0.0341(3) Uani 1 1 d . . . . .
O2 O -0.02727(17) 0.32656(4) 0.83571(19) 0.0317(3) Uani 1 1 d . . . . .
O3 O 0.68708(15) 0.70478(4) 0.47326(15) 0.0246(2) Uani 1 1 d . . . . .
O4 O 0.49765(15) 0.65953(4) 0.11322(16) 0.0237(2) Uani 1 1 d . . . . .
N1 N -0.03339(17) 0.33770(4) 0.6660(2) 0.0240(3) Uani 1 1 d . . . . .
C1 C 0.05111(19) 0.38281(5) 0.6512(2) 0.0210(3) Uani 1 1 d . . . . .
C2 C 0.1362(2) 0.40990(5) 0.8292(2) 0.0236(3) Uani 1 1 d . . . . .
H2 H 0.137942 0.400001 0.954594 0.028 Uiso 1 1 calc R . . . .
C3 C 0.2187(2) 0.45209(5) 0.8157(2) 0.0239(3) Uani 1 1 d . . . . .
H3 H 0.277014 0.470585 0.934240 0.029 Uiso 1 1 calc R . . . .
C4 C 0.21668(19) 0.46766(5) 0.6276(2) 0.0205(3) Uani 1 1 d . . . . .
C5 C 0.1266(2) 0.43942(5) 0.4506(2) 0.0216(3) Uani 1 1 d . . . . .
H5 H 0.121969 0.449366 0.323889 0.026 Uiso 1 1 calc R . . . .
C6 C 0.0445(2) 0.39688(5) 0.4616(2) 0.0223(3) Uani 1 1 d . . . . .
H6 H -0.014043 0.378119 0.343971 0.027 Uiso 1 1 calc R . . . .
C7 C 0.3088(2) 0.51248(5) 0.6273(2) 0.0224(3) Uani 1 1 d . . . . .
H7 H 0.380087 0.525965 0.756532 0.027 Uiso 1 1 calc R . . . .
C8 C 0.30153(19) 0.53610(5) 0.4619(2) 0.0211(3) Uani 1 1 d . . . . .
H8 H 0.231986 0.522765 0.331882 0.025 Uiso 1 1 calc R . . . .
C9 C 0.39393(19) 0.58126(5) 0.4680(2) 0.0194(3) Uani 1 1 d . . . . .
C10 C 0.48576(19) 0.60712(5) 0.6524(2) 0.0209(3) Uani 1 1 d . . . . .
H10 H 0.482075 0.596012 0.773585 0.025 Uiso 1 1 calc R . . . .
C11 C 0.58170(19) 0.64858(5) 0.6605(2) 0.0214(3) Uani 1 1 d . . . . .
H11 H 0.641457 0.664680 0.785843 0.026 Uiso 1 1 calc R . . . .
C12 C 0.58888(19) 0.66626(5) 0.4810(2) 0.0203(3) Uani 1 1 d . . . . .
C13 C 0.48993(19) 0.64292(5) 0.2904(2) 0.0197(3) Uani 1 1 d . . . . .
C14 C 0.39574(18) 0.60142(5) 0.2882(2) 0.0189(3) Uani 1 1 d . . . . .
C15 C 0.8112(2) 0.72565(6) 0.6683(2) 0.0283(3) Uani 1 1 d . . . . .
H15A H 0.890652 0.748275 0.644953 0.043 Uiso 1 1 calc GR . . . .
H15B H 0.886711 0.701407 0.760464 0.043 Uiso 1 1 calc GR . . . .
H15C H 0.739044 0.741177 0.729477 0.043 Uiso 1 1 calc GR . . . .
C16 C 0.3759(2) 0.69907(6) 0.0208(2) 0.0308(3) Uani 1 1 d . . . . .
H16A H 0.390392 0.709427 -0.099894 0.046 Uiso 1 1 calc GR . . . .
H16B H 0.407645 0.724446 0.119628 0.046 Uiso 1 1 calc GR . . . .
H16C H 0.248404 0.689742 -0.018921 0.046 Uiso 1 1 calc GR . . . .

loop_
_atom_site_aniso_label
_atom_site_aniso_U_11
_atom_site_aniso_U_22
_atom_site_aniso_U_33
_atom_site_aniso_U_23
_atom_site_aniso_U_13
_atom_site_aniso_U_12
Cl1 0.0302(2) 0.02670(19) 0.01620(18) -0.00328(12) 0.00750(14) -0.00563(13)
O1 0.0367(6) 0.0248(6) 0.0361(6) -0.0033(5) 0.0112(5) -0.0079(5)
O2 0.0421(6) 0.0231(5) 0.0361(6) 0.0071(5) 0.0224(5) 0.0019(5)
O3 0.0307(5) 0.0222(5) 0.0197(5) -0.0008(4) 0.0096(4) -0.0072(4)
O4 0.0298(5) 0.0243(5) 0.0183(5) 0.0027(4) 0.0116(4) 0.0002(4)
N1 0.0222(6) 0.0190(6) 0.0312(7) 0.0036(5) 0.0117(5) 0.0027(5)
C1 0.0192(6) 0.0170(6) 0.0266(7) 0.0029(5) 0.0095(6) 0.0021(5)
C2 0.0263(7) 0.0241(7) 0.0215(7) 0.0037(6) 0.0113(6) 0.0028(6)
C3 0.0271(7) 0.0228(7) 0.0209(7) -0.0007(5) 0.0093(6) -0.0007(6)
C4 0.0191(6) 0.0200(7) 0.0222(7) 0.0016(5) 0.0087(5) 0.0020(5)
C5 0.0232(7) 0.0223(7) 0.0194(6) 0.0018(5) 0.0092(5) 0.0014(5)
C6 0.0221(7) 0.0207(7) 0.0211(7) -0.0008(5) 0.0066(5) 0.0018(5)
C7 0.0233(7) 0.0223(7) 0.0209(6) -0.0016(5) 0.0087(5) -0.0016(5)
C8 0.0200(6) 0.0214(7) 0.0209(6) -0.0011(5) 0.0077(5) -0.0006(5)
C9 0.0184(6) 0.0199(7) 0.0198(6) 0.0006(5) 0.0082(5) 0.0018(5)
C10 0.0224(7) 0.0230(7) 0.0171(6) 0.0011(5) 0.0085(5) -0.0001(5)
C11 0.0233(7) 0.0225(7) 0.0173(6) -0.0023(5) 0.0078(5) -0.0016(5)
C12 0.0206(6) 0.0188(6) 0.0219(7) -0.0005(5) 0.0095(5) -0.0004(5)
C13 0.0207(6) 0.0218(7) 0.0174(6) 0.0021(5) 0.0089(5) 0.0023(5)
C14 0.0178(6) 0.0209(7) 0.0159(6) -0.0023(5) 0.0052(5) 0.0006(5)
C15 0.0346(8) 0.0254(7) 0.0234(7) -0.0065(6) 0.0108(6) -0.0096(6)
C16 0.0312(8) 0.0341(8) 0.0252(7) 0.0106(6) 0.0105(6) 0.0038(7)

loop_
_atom_type_symbol
_atom_type_description
_atom_type_scat_dispersion_real
_atom_type_scat_dispersion_imag
_atom_type_scat_source
C C 0.0181 0.0091 'International Tables Vol C Tables 4.2.6.8 and 6.1.1.4'
H H 0.0000 0.0000 'International Tables Vol C Tables 4.2.6.8 and 6.1.1.4'
Cl Cl 0.3639 0.7018 'International Tables Vol C Tables 4.2.6.8 and 6.1.1.4'
N N 0.0311 0.0180 'International Tables Vol C Tables 4.2.6.8 and 6.1.1.4'
O O 0.0492 0.0322 'International Tables Vol C Tables 4.2.6.8 and 6.1.1.4'

loop_
_exptl_crystal_face_index_h
_exptl_crystal_face_index_k
_exptl_crystal_face_index_l
_exptl_crystal_face_perp_dist
0 3 4 0.0558
0 -3 -4 0.0708
-5 3 0 0.1016
5 -3 0 0.1016
0 -1 0 0.0396
0 1 0 0.0576

loop_
_geom_angle_atom_site_label_1
_geom_angle_atom_site_label_2
_geom_angle_atom_site_label_3
_geom_angle
_geom_angle_site_symmetry_1
_geom_angle_site_symmetry_3
_geom_angle_publ_flag
C12 O3 C15 117.22(11) . . ?
C13 O4 C16 113.71(11) . . ?
O1 N1 O2 123.60(13) . . ?
O1 N1 C1 118.54(13) . . ?
O2 N1 C1 117.86(13) . . ?
C2 C1 N1 118.31(13) . . ?
C2 C1 C6 122.20(13) . . ?
C6 C1 N1 119.49(13) . . ?
C1 C2 H2 120.9 . . ?
C3 C2 C1 118.24(13) . . ?
C3 C2 H2 120.9 . . ?
C2 C3 H3 119.2 . . ?
C2 C3 C4 121.63(14) . . ?
C4 C3 H3 119.2 . . ?
C3 C4 C7 118.13(13) . . ?
C5 C4 C3 118.21(13) . . ?
C5 C4 C7 123.66(13) . . ?
C4 C5 H5 119.5 . . ?
C6 C5 C4 120.93(13) . . ?
C6 C5 H5 119.5 . . ?
C1 C6 C5 118.79(13) . . ?
C1 C6 H6 120.6 . . ?
C5 C6 H6 120.6 . . ?
C4 C7 H7 116.5 . . ?
C8 C7 C4 127.08(14) . . ?
C8 C7 H7 116.5 . . ?
C7 C8 H8 117.3 . . ?
C7 C8 C9 125.43(13) . . ?
C9 C8 H8 117.3 . . ?
C10 C9 C8 122.33(13) . . ?
C10 C9 C14 115.87(13) . . ?
C14 C9 C8 121.79(13) . . ?
C9 C10 H10 118.8 . . ?
C11 C10 C9 122.38(13) . . ?
C11 C10 H10 118.8 . . ?
C10 C11 H11 119.9 . . ?
C10 C11 C12 120.13(13) . . ?
C12 C11 H11 119.9 . . ?
O3 C12 C11 125.12(13) . . ?
O3 C12 C13 115.52(12) . . ?
C11 C12 C13 119.36(13) . . ?
O4 C13 C12 120.01(13) . . ?
O4 C13 C14 121.00(12) . . ?
C14 C13 C12 118.86(13) . . ?
C9 C14 Cl1 120.05(11) . . ?
C13 C14 Cl1 116.73(10) . . ?
C13 C14 C9 123.22(13) . . ?
O3 C15 H15A 109.5 . . ?
O3 C15 H15B 109.5 . . ?
O3 C15 H15C 109.5 . . ?
H15A C15 H15B 109.5 . . ?
H15A C15 H15C 109.5 . . ?
H15B C15 H15C 109.5 . . ?
O4 C16 H16A 109.5 . . ?
O4 C16 H16B 109.5 . . ?
O4 C16 H16C 109.5 . . ?
H16A C16 H16B 109.5 . . ?
H16A C16 H16C 109.5 . . ?
H16B C16 H16C 109.5 . . ?

loop_
_geom_bond_atom_site_label_1
_geom_bond_atom_site_label_2
_geom_bond_distance
_geom_bond_site_symmetry_2
_geom_bond_publ_flag
Cl1 C14 1.7395(14) . ?
O1 N1 1.2268(18) . ?
O2 N1 1.2288(18) . ?
O3 C12 1.3528(17) . ?
O3 C15 1.4389(18) . ?
O4 C13 1.3717(16) . ?
O4 C16 1.4381(19) . ?
N1 C1 1.4656(18) . ?
C1 C2 1.384(2) . ?
C1 C6 1.386(2) . ?
C2 H2 0.9300 . ?
C2 C3 1.383(2) . ?
C3 H3 0.9300 . ?
C3 C4 1.403(2) . ?
C4 C5 1.401(2) . ?
C4 C7 1.463(2) . ?
C5 H5 0.9300 . ?
C5 C6 1.386(2) . ?
C6 H6 0.9300 . ?
C7 H7 0.9300 . ?
C7 C8 1.333(2) . ?
C8 H8 0.9300 . ?
C8 C9 1.4633(19) . ?
C9 C10 1.403(2) . ?
C9 C14 1.4067(19) . ?
C10 H10 0.9300 . ?
C10 C11 1.385(2) . ?
C11 H11 0.9300 . ?
C11 C12 1.396(2) . ?
C12 C13 1.406(2) . ?
C13 C14 1.387(2) . ?
C15 H15A 0.9600 . ?
C15 H15B 0.9600 . ?
C15 H15C 0.9600 . ?
C16 H16A 0.9600 . ?
C16 H16B 0.9600 . ?
C16 H16C 0.9600 . ?

loop_
_geom_hbond_atom_site_label_D
_geom_hbond_atom_site_label_H
_geom_hbond_atom_site_label_A
_geom_hbond_distance_DH
_geom_hbond_distance_HA
_geom_hbond_distance_DA
_geom_hbond_angle_DHA
_geom_hbond_site_symmetry_A
_geom_hbond_publ_flag
C15 H15A O2 0.96 2.44 3.3338(19) 154.4 2_656 yes
C15 H15C O3 0.96 2.48 3.3731(19) 155.5 4_576 yes

loop_
_geom_torsion_atom_site_label_1
_geom_torsion_atom_site_label_2
_geom_torsion_atom_site_label_3
_geom_torsion_atom_site_label_4
_geom_torsion
_geom_torsion_site_symmetry_1
_geom_torsion_site_symmetry_2
_geom_torsion_site_symmetry_3
_geom_torsion_site_symmetry_4
_geom_torsion_publ_flag
O1 N1 C1 C2 -178.58(13) . . . . ?
O1 N1 C1 C6 1.08(19) . . . . ?
O2 N1 C1 C2 1.27(19) . . . . ?
O2 N1 C1 C6 -179.07(13) . . . . ?
O3 C12 C13 O4 0.14(19) . . . . ?
O3 C12 C13 C14 175.91(12) . . . . ?
O4 C13 C14 Cl1 -3.99(18) . . . . ?
O4 C13 C14 C9 175.71(12) . . . . ?
N1 C1 C2 C3 178.91(12) . . . . ?
N1 C1 C6 C5 -179.37(12) . . . . ?
C1 C2 C3 C4 0.3(2) . . . . ?
C2 C1 C6 C5 0.3(2) . . . . ?
C2 C3 C4 C5 0.6(2) . . . . ?
C2 C3 C4 C7 -179.43(13) . . . . ?
C3 C4 C5 C6 -1.0(2) . . . . ?
C3 C4 C7 C8 -170.64(14) . . . . ?
C4 C5 C6 C1 0.6(2) . . . . ?
C4 C7 C8 C9 179.17(13) . . . . ?
C5 C4 C7 C8 9.4(2) . . . . ?
C6 C1 C2 C3 -0.7(2) . . . . ?
C7 C4 C5 C6 178.95(13) . . . . ?
C7 C8 C9 C10 -6.9(2) . . . . ?
C7 C8 C9 C14 173.15(14) . . . . ?
C8 C9 C10 C11 176.50(13) . . . . ?
C8 C9 C14 Cl1 3.04(18) . . . . ?
C8 C9 C14 C13 -176.65(13) . . . . ?
C9 C10 C11 C12 0.3(2) . . . . ?
C10 C9 C14 Cl1 -176.91(10) . . . . ?
C10 C9 C14 C13 3.4(2) . . . . ?
C10 C11 C12 O3 -175.97(13) . . . . ?
C10 C11 C12 C13 3.3(2) . . . . ?
C11 C12 C13 O4 -179.15(12) . . . . ?
C11 C12 C13 C14 -3.4(2) . . . . ?
C12 C13 C14 Cl1 -179.71(10) . . . . ?
C12 C13 C14 C9 0.0(2) . . . . ?
C14 C9 C10 C11 -3.6(2) . . . . ?
C15 O3 C12 C11 7.9(2) . . . . ?
C15 O3 C12 C13 -171.31(12) . . . . ?
C16 O4 C13 C12 -79.91(16) . . . . ?
C16 O4 C13 C14 104.42(15) . . . . ?

loop_
_exptl_oxdiff_crystal_face_indexfrac_h
_exptl_oxdiff_crystal_face_indexfrac_k
_exptl_oxdiff_crystal_face_indexfrac_l
_exptl_oxdiff_crystal_face_x
_exptl_oxdiff_crystal_face_y
_exptl_oxdiff_crystal_face_z
-0.0006 2.9946 4.0023 -0.1964 0.9052 -0.2963
0.0006 -2.9946 -4.0023 0.1964 -0.9052 0.2963
-4.9997 2.9769 -0.0011 0.0365 -0.0969 1.0852
4.9997 -2.9769 0.0011 -0.0365 0.0969 -1.0852
0.0001 -0.9999 -0.0001 0.0535 -0.0015 -0.0101
-0.0001 0.9999 0.0001 -0.0535 0.0015 0.0101
